data_4350835
loop_
_publ_author_name
'Satabdi Roy'
'Michael B\"ohme'
'Subhashree P. Dash'
'Monalisa Mohanty'
'Axel Buchholz'
'Winfried Plass'
'Sudarshana Majumder'
'Senthilguru Kulanthaivel'
'Indranil Banerjee'
'Hans Reuter'
'Werner Kaminsky'
'Rupam Dinda'

_publ_contact_author 'Rupam Dinda'
_publ_contact_author_email rupamdinda@nitrkl.ac.in
_publ_section_title
;
 Anionic Dinuclear Oxidovanadium(IV) Complexes with Azo Functionalized
 Tridentate Ligands and \m-Ethoxido Bridge Leading to an Unsymmetric
 Twisted Arrangement: Synthesis, X-ray Structure, Magnetic Properties, and
 Cytotoxicity
;
_journal_coden_ASTM INOCAJ
_journal_issue 10
_journal_name_full 'Inorganic Chemistry'
_journal_page_first 5767
_journal_page_last 5781
_journal_paper_doi 10.1021/acs.inorgchem.8b00035
_journal_volume 57
_journal_year 2018
_chemical_formula_sum 'C36 H41 N5 O9 V2'
_chemical_formula_weight 789.62
_space_group_IT_number 2
_space_group_name_Hall '-P 1'
_space_group_name_H-M_alt 'P -1'
_symmetry_cell_setting triclinic
_symmetry_space_group_name_H-M 'P -1'
_atom_sites_solution_hydrogens geom
_atom_sites_solution_primary direct
_atom_sites_solution_secondary difmap
_audit_creation_method SHELXL-97
_cell_angle_alpha 89.234(3)
_cell_angle_beta 89.231(3)
_cell_angle_gamma 89.799(3)
_cell_formula_units_Z 2
_cell_length_a 11.3507(7)
_cell_length_b 12.1801(8)
_cell_length_c 13.2000(8)
_cell_measurement_reflns_used 9664
_cell_measurement_temperature 100(2)
_cell_measurement_theta_max 28.95
_cell_measurement_theta_min 2.35
_cell_volume 1824.6(2)
_computing_cell_refinement 'Bruker SAINT'
_computing_data_collection 'Bruker APEX2'
_computing_data_reduction 'Bruker SAINT'
_computing_molecular_graphics 'Bruker SHELXTL'
_computing_publication_material 'Bruker SHELXTL'
_computing_structure_refinement 'SHELXL-97 (Sheldrick, 2008)'
_computing_structure_solution 'SHELXS-97 (Sheldrick, 2008)'
_diffrn_ambient_temperature 100(2)
_diffrn_measured_fraction_theta_full 0.999
_diffrn_measured_fraction_theta_max 0.999
_diffrn_measurement_device_type 'Bruker APEX-II CCD'
_diffrn_measurement_method '\f and \w scans'
_diffrn_radiation_monochromator graphite
_diffrn_radiation_source 'fine-focus sealed tube'
_diffrn_radiation_type MoK\a
_diffrn_radiation_wavelength 0.71073
_diffrn_reflns_av_R_equivalents 0.0738
_diffrn_reflns_av_sigmaI/netI 0.0254
_diffrn_reflns_limit_h_max 14
_diffrn_reflns_limit_h_min -14
_diffrn_reflns_limit_k_max 16
_diffrn_reflns_limit_k_min -16
_diffrn_reflns_limit_l_max 17
_diffrn_reflns_limit_l_min -17
_diffrn_reflns_number 168645
_diffrn_reflns_theta_full 28.00
_diffrn_reflns_theta_max 28.00
_diffrn_reflns_theta_min 2.87
_exptl_absorpt_coefficient_mu 0.573
_exptl_absorpt_correction_T_max 0.9019
_exptl_absorpt_correction_T_min 0.8648
_exptl_absorpt_correction_type multi-scan
_exptl_crystal_colour red
_exptl_crystal_density_diffrn 1.437
_exptl_crystal_density_method 'not measured'
_exptl_crystal_description bloc
_exptl_crystal_F_000 820
_exptl_crystal_size_max 0.29
_exptl_crystal_size_mid 0.24
_exptl_crystal_size_min 0.13
_refine_diff_density_max 0.447
_refine_diff_density_min -0.357
_refine_diff_density_rms 0.055
_refine_ls_extinction_coef 0.0056(6)
_refine_ls_extinction_expression Fc^*^=kFc[1+0.001xFc^2^\l^3^/sin(2\q)]^-1/4^
_refine_ls_extinction_method SHELXL
_refine_ls_goodness_of_fit_ref 1.047
_refine_ls_hydrogen_treatment constr
_refine_ls_matrix_type full
_refine_ls_number_parameters 485
_refine_ls_number_reflns 8784
_refine_ls_number_restraints 0
_refine_ls_restrained_S_all 1.047
_refine_ls_R_factor_all 0.0362
_refine_ls_R_factor_gt 0.0308
_refine_ls_shift/su_max 0.001
_refine_ls_shift/su_mean 0.000
_refine_ls_structure_factor_coef Fsqd
_refine_ls_weighting_details 'calc w=1/[\s^2^(Fo^2^)+(0.0307P)^2^+1.4672P] where P=(Fo^2^+2Fc^2^)/3'
_refine_ls_weighting_scheme calc
_refine_ls_wR_factor_gt 0.0783
_refine_ls_wR_factor_ref 0.0814
_reflns_number_gt 7831
_reflns_number_total 8784
_reflns_threshold_expression >2sigma(I)
_cod_data_source_file SA-4.cif
_cod_data_source_block rd007_0m
_cod_depositor_comments
;
The following automatic conversions were performed:

data item '_symmetry_cell_setting' value 'Triclinic' was changed to
'triclinic' in accordance with the built-in table derived from the
CIF Core dictionary named 'cif_core.dic' version 2.4.5 last updated
on 2014-11-21.

Automatic conversion script
Id: cif_fix_values 8738 2021-04-28 16:35:53Z antanas 
;
_cod_original_sg_symbol_H-M P-1
_cod_database_code 4350835

loop_
_symmetry_equiv_pos_as_xyz
'x, y, z'
'-x, -y, -z'

loop_
_atom_site_label
_atom_site_type_symbol
_atom_site_fract_x
_atom_site_fract_y
_atom_site_fract_z
_atom_site_U_iso_or_equiv
_atom_site_adp_type
_atom_site_occupancy
_atom_site_symmetry_multiplicity
_atom_site_calc_flag
_atom_site_refinement_flags
_atom_site_disorder_assembly
_atom_site_disorder_group
V1 V 0.26200(2) 0.174642(19) 0.350008(18) 0.01219(7) Uani 1 1 d . . .
O1 O 0.21373(10) 0.15837(9) 0.46318(8) 0.0206(2) Uani 1 1 d . . .
O11 O 0.41663(9) 0.23997(8) 0.36615(9) 0.0190(2) Uani 1 1 d . . .
C11 C 0.52023(13) 0.19247(12) 0.36713(11) 0.0155(3) Uani 1 1 d . . .
C12 C 0.62168(13) 0.25879(12) 0.37243(11) 0.0178(3) Uani 1 1 d . . .
H12 H 0.6134 0.3364 0.3711 0.040(2) Uiso 1 1 calc R . .
C13 C 0.73233(13) 0.21312(13) 0.37945(11) 0.0185(3) Uani 1 1 d . . .
H13 H 0.7986 0.2604 0.3827 0.040(2) Uiso 1 1 calc R . .
C14 C 0.75074(13) 0.09890(13) 0.38203(12) 0.0195(3) Uani 1 1 d . . .
C141 C 0.87293(14) 0.05304(15) 0.39681(15) 0.0285(4) Uani 1 1 d . . .
H142 H 0.8936 0.0573 0.4685 0.040(2) Uiso 1 1 calc R . .
H141 H 0.9295 0.0958 0.3559 0.040(2) Uiso 1 1 calc R . .
H143 H 0.8751 -0.0238 0.3757 0.040(2) Uiso 1 1 calc R . .
C15 C 0.65326(13) 0.03316(12) 0.37300(12) 0.0182(3) Uani 1 1 d . . .
H15 H 0.6635 -0.0443 0.3730 0.040(2) Uiso 1 1 calc R . .
C16 C 0.53793(12) 0.07701(12) 0.36364(11) 0.0153(3) Uani 1 1 d . . .
N11 N 0.45321(11) -0.00295(10) 0.35128(9) 0.0150(2) Uani 1 1 d . . .
N12 N 0.34487(10) 0.02108(10) 0.33929(9) 0.0129(2) Uani 1 1 d . . .
C17 C 0.27376(12) -0.07638(11) 0.33075(10) 0.0127(3) Uani 1 1 d . . .
C18 C 0.16718(12) -0.07345(11) 0.27788(11) 0.0143(3) Uani 1 1 d . . .
C19 C 0.10311(13) -0.17070(12) 0.26980(12) 0.0184(3) Uani 1 1 d . . .
H19 H 0.0316 -0.1700 0.2332 0.021(2) Uiso 1 1 calc R . .
C20 C 0.14128(14) -0.26789(12) 0.31381(12) 0.0206(3) Uani 1 1 d . . .
H20 H 0.0961 -0.3329 0.3079 0.021(2) Uiso 1 1 calc R . .
C21 C 0.24608(13) -0.26970(12) 0.36667(12) 0.0188(3) Uani 1 1 d . . .
H21 H 0.2728 -0.3361 0.3973 0.021(2) Uiso 1 1 calc R . .
C22 C 0.31191(13) -0.17459(12) 0.37477(11) 0.0160(3) Uani 1 1 d . . .
H22 H 0.3838 -0.1764 0.4108 0.021(2) Uiso 1 1 calc R . .
C23 C 0.11398(12) 0.02671(12) 0.22925(11) 0.0149(3) Uani 1 1 d . . .
O23 O 0.13277(9) 0.12095(8) 0.26598(8) 0.0162(2) Uani 1 1 d . . .
O24 O 0.04644(10) 0.01377(9) 0.15679(8) 0.0208(2) Uani 1 1 d . . .
V2 V 0.32863(2) 0.381568(19) 0.215329(18) 0.01328(7) Uani 1 1 d . . .
O2 O 0.25353(10) 0.44826(9) 0.13345(9) 0.0211(2) Uani 1 1 d . . .
O41 O 0.39378(9) 0.48083(8) 0.31150(8) 0.0170(2) Uani 1 1 d . . .
C41 C 0.49431(12) 0.53294(11) 0.31000(11) 0.0153(3) Uani 1 1 d . . .
C42 C 0.52076(13) 0.60555(12) 0.38922(11) 0.0177(3) Uani 1 1 d . . .
H42 H 0.4672 0.6121 0.4447 0.030(2) Uiso 1 1 calc R . .
C43 C 0.62221(13) 0.66675(13) 0.38759(12) 0.0197(3) Uani 1 1 d . . .
H43 H 0.6361 0.7160 0.4413 0.030(2) Uiso 1 1 calc R . .
C44 C 0.70638(13) 0.65856(13) 0.30836(12) 0.0200(3) Uani 1 1 d . . .
C441 C 0.81597(15) 0.72807(16) 0.30730(14) 0.0286(4) Uani 1 1 d . . .
H441 H 0.8730 0.6986 0.2582 0.030(2) Uiso 1 1 calc R . .
H442 H 0.8506 0.7271 0.3749 0.030(2) Uiso 1 1 calc R . .
H443 H 0.7956 0.8037 0.2881 0.030(2) Uiso 1 1 calc R . .
C45 C 0.68525(13) 0.58456(13) 0.23362(12) 0.0189(3) Uani 1 1 d . . .
H45 H 0.7418 0.5764 0.1805 0.030(2) Uiso 1 1 calc R . .
C46 C 0.58163(13) 0.51963(12) 0.23288(11) 0.0159(3) Uani 1 1 d . . .
N41 N 0.58015(11) 0.44696(10) 0.15471(9) 0.0159(2) Uani 1 1 d . . .
N42 N 0.49217(10) 0.38316(10) 0.14090(9) 0.0143(2) Uani 1 1 d . . .
C47 C 0.50868(12) 0.31878(12) 0.05073(11) 0.0147(3) Uani 1 1 d . . .
C48 C 0.58079(13) 0.35956(12) -0.02787(11) 0.0170(3) Uani 1 1 d . . .
H48 H 0.6182 0.4287 -0.0210 0.020(2) Uiso 1 1 calc R . .
C49 C 0.59810(13) 0.30011(13) -0.11540(11) 0.0191(3) Uani 1 1 d . . .
H49 H 0.6463 0.3291 -0.1687 0.020(2) Uiso 1 1 calc R . .
C50 C 0.54516(14) 0.19798(13) -0.12582(12) 0.0204(3) Uani 1 1 d . . .
H50 H 0.5572 0.1571 -0.1859 0.020(2) Uiso 1 1 calc R . .
C51 C 0.47496(13) 0.15666(12) -0.04792(11) 0.0180(3) Uani 1 1 d . . .
H51 H 0.4401 0.0864 -0.0547 0.020(2) Uiso 1 1 calc R . .
C52 C 0.45411(12) 0.21596(12) 0.04070(11) 0.0148(3) Uani 1 1 d . . .
C53 C 0.37786(13) 0.16107(12) 0.11968(11) 0.0150(3) Uani 1 1 d . . .
O53 O 0.32473(9) 0.22444(8) 0.18589(8) 0.0174(2) Uani 1 1 d . . .
O54 O 0.36368(10) 0.06218(9) 0.12031(8) 0.0210(2) Uani 1 1 d . . .
O3 O 0.21143(9) 0.33043(8) 0.31737(8) 0.0141(2) Uani 1 1 d . . .
C31 C 0.16444(13) 0.39982(12) 0.39453(12) 0.0185(3) Uani 1 1 d . . .
H311 H 0.1648 0.4770 0.3700 0.033(2) Uiso 1 1 calc R . .
H312 H 0.2147 0.3949 0.4552 0.033(2) Uiso 1 1 calc R . .
C32 C 0.03958(14) 0.36636(14) 0.42288(14) 0.0259(4) Uani 1 1 d . . .
H313 H -0.0121 0.3801 0.3652 0.033(2) Uiso 1 1 calc R . .
H314 H 0.0121 0.4093 0.4809 0.033(2) Uiso 1 1 calc R . .
H315 H 0.0381 0.2881 0.4409 0.033(2) Uiso 1 1 calc R . .
N1 N 0.98238(12) 0.21386(11) 0.07513(10) 0.0225(3) Uani 1 1 d . . .
H1 H 1.0080 0.1488 0.1054 0.030(5) Uiso 1 1 calc R . .
C3 C 0.87471(15) 0.18499(15) 0.01575(13) 0.0263(4) Uani 1 1 d . . .
H31 H 0.8969 0.1308 -0.0364 0.036(3) Uiso 1 1 calc R . .
H32 H 0.8455 0.2517 -0.0196 0.036(3) Uiso 1 1 calc R . .
C4 C 0.77647(16) 0.13792(17) 0.08172(16) 0.0352(4) Uani 1 1 d . . .
H33 H 0.8080 0.0794 0.1253 0.036(3) Uiso 1 1 calc R . .
H34 H 0.7151 0.1079 0.0386 0.036(3) Uiso 1 1 calc R . .
H35 H 0.7427 0.1960 0.1239 0.036(3) Uiso 1 1 calc R . .
C5 C 0.95962(18) 0.29264(15) 0.15982(14) 0.0315(4) Uani 1 1 d . . .
H53 H 1.0320 0.2991 0.2002 0.048(3) Uiso 1 1 calc R . .
H54 H 0.8970 0.2623 0.2049 0.048(3) Uiso 1 1 calc R . .
C6 C 0.9227(2) 0.40609(18) 0.12361(19) 0.0515(6) Uani 1 1 d . . .
H61 H 0.9852 0.4376 0.0804 0.048(3) Uiso 1 1 calc R . .
H62 H 0.9091 0.4533 0.1822 0.048(3) Uiso 1 1 calc R . .
H63 H 0.8500 0.4007 0.0848 0.048(3) Uiso 1 1 calc R . .
C7 C 1.08186(16) 0.25263(14) 0.00750(14) 0.0277(4) Uani 1 1 d . . .
H71 H 1.1392 0.2935 0.0483 0.035(2) Uiso 1 1 calc R . .
H72 H 1.0505 0.3036 -0.0446 0.035(2) Uiso 1 1 calc R . .
C8 C 1.14425(15) 0.15862(15) -0.04403(13) 0.0282(4) Uani 1 1 d . . .
H81 H 1.1737 0.1069 0.0073 0.035(2) Uiso 1 1 calc R . .
H82 H 1.2105 0.1870 -0.0848 0.035(2) Uiso 1 1 calc R . .
H83 H 1.0891 0.1209 -0.0881 0.035(2) Uiso 1 1 calc R . .

loop_
_atom_site_aniso_label
_atom_site_aniso_U_11
_atom_site_aniso_U_22
_atom_site_aniso_U_33
_atom_site_aniso_U_23
_atom_site_aniso_U_13
_atom_site_aniso_U_12
V1 0.01197(12) 0.01067(12) 0.01399(12) -0.00162(8) 0.00023(8) -0.00126(8)
O1 0.0266(6) 0.0162(5) 0.0190(5) -0.0012(4) 0.0040(4) 0.0004(4)
O11 0.0141(5) 0.0136(5) 0.0294(6) -0.0039(4) -0.0029(4) -0.0009(4)
C11 0.0147(7) 0.0169(7) 0.0150(6) -0.0010(5) -0.0014(5) -0.0016(5)
C12 0.0188(7) 0.0159(7) 0.0186(7) 0.0007(6) -0.0017(6) -0.0045(6)
C13 0.0144(7) 0.0225(7) 0.0184(7) 0.0007(6) 0.0009(5) -0.0065(6)
C14 0.0135(7) 0.0231(8) 0.0218(7) 0.0019(6) 0.0009(6) -0.0025(6)
C141 0.0130(7) 0.0263(8) 0.0461(11) 0.0053(8) 0.0007(7) -0.0014(6)
C15 0.0152(7) 0.0165(7) 0.0228(7) 0.0007(6) 0.0011(6) 0.0005(5)
C16 0.0134(6) 0.0165(7) 0.0159(7) -0.0010(5) -0.0009(5) -0.0026(5)
N11 0.0135(6) 0.0151(6) 0.0163(6) -0.0009(5) -0.0003(4) -0.0013(4)
N12 0.0128(5) 0.0130(5) 0.0130(5) -0.0009(4) 0.0000(4) -0.0023(4)
C17 0.0125(6) 0.0121(6) 0.0135(6) -0.0021(5) 0.0014(5) -0.0023(5)
C18 0.0148(6) 0.0136(6) 0.0145(6) -0.0009(5) -0.0001(5) -0.0018(5)
C19 0.0160(7) 0.0171(7) 0.0221(7) -0.0008(6) -0.0040(6) -0.0035(5)
C20 0.0201(7) 0.0137(7) 0.0282(8) 0.0003(6) -0.0021(6) -0.0057(6)
C21 0.0199(7) 0.0131(7) 0.0234(7) 0.0019(6) -0.0013(6) -0.0007(5)
C22 0.0143(6) 0.0159(7) 0.0180(7) 0.0001(5) -0.0009(5) -0.0008(5)
C23 0.0123(6) 0.0159(7) 0.0165(7) 0.0002(5) 0.0006(5) -0.0028(5)
O23 0.0137(5) 0.0127(5) 0.0221(5) -0.0015(4) -0.0027(4) -0.0012(4)
O24 0.0233(6) 0.0168(5) 0.0227(6) -0.0010(4) -0.0095(4) -0.0004(4)
V2 0.01236(12) 0.01086(12) 0.01665(12) -0.00118(9) 0.00049(9) -0.00209(8)
O2 0.0187(5) 0.0194(5) 0.0250(6) 0.0038(4) -0.0005(4) -0.0022(4)
O41 0.0148(5) 0.0148(5) 0.0215(5) -0.0038(4) 0.0025(4) -0.0045(4)
C41 0.0147(7) 0.0118(6) 0.0193(7) 0.0004(5) -0.0010(5) -0.0008(5)
C42 0.0171(7) 0.0176(7) 0.0184(7) -0.0037(6) 0.0004(5) -0.0002(5)
C43 0.0187(7) 0.0201(7) 0.0205(7) -0.0057(6) -0.0032(6) -0.0019(6)
C44 0.0166(7) 0.0201(7) 0.0236(8) -0.0033(6) -0.0012(6) -0.0048(6)
C441 0.0218(8) 0.0356(10) 0.0288(9) -0.0124(7) 0.0038(7) -0.0142(7)
C45 0.0154(7) 0.0192(7) 0.0222(7) -0.0027(6) 0.0017(6) -0.0036(6)
C46 0.0154(7) 0.0143(7) 0.0180(7) -0.0019(5) -0.0006(5) -0.0014(5)
N41 0.0150(6) 0.0143(6) 0.0185(6) -0.0017(5) 0.0001(5) -0.0021(5)
N42 0.0146(6) 0.0117(5) 0.0167(6) -0.0007(4) 0.0000(5) -0.0020(4)
C47 0.0138(6) 0.0147(7) 0.0157(7) -0.0015(5) -0.0010(5) 0.0008(5)
C48 0.0161(7) 0.0153(7) 0.0194(7) 0.0003(6) 0.0005(5) -0.0015(5)
C49 0.0194(7) 0.0205(7) 0.0172(7) 0.0018(6) 0.0032(6) 0.0003(6)
C50 0.0236(8) 0.0203(7) 0.0173(7) -0.0043(6) 0.0023(6) 0.0021(6)
C51 0.0200(7) 0.0160(7) 0.0181(7) -0.0031(6) 0.0009(6) -0.0010(6)
C52 0.0144(6) 0.0144(6) 0.0157(7) -0.0009(5) -0.0006(5) 0.0004(5)
C53 0.0159(7) 0.0149(7) 0.0143(6) -0.0018(5) -0.0013(5) -0.0010(5)
O53 0.0207(5) 0.0131(5) 0.0185(5) -0.0036(4) 0.0053(4) -0.0034(4)
O54 0.0286(6) 0.0129(5) 0.0214(5) -0.0021(4) 0.0041(4) -0.0022(4)
O3 0.0139(5) 0.0113(5) 0.0172(5) -0.0026(4) 0.0022(4) -0.0008(4)
C31 0.0193(7) 0.0137(7) 0.0226(7) -0.0061(6) 0.0036(6) -0.0009(5)
C32 0.0213(8) 0.0227(8) 0.0336(9) -0.0070(7) 0.0091(7) 0.0001(6)
N1 0.0265(7) 0.0192(6) 0.0219(7) -0.0015(5) -0.0070(5) 0.0046(5)
C3 0.0247(8) 0.0280(9) 0.0265(8) -0.0012(7) -0.0090(7) 0.0023(7)
C4 0.0240(9) 0.0426(11) 0.0390(10) 0.0003(9) -0.0047(8) 0.0037(8)
C5 0.0378(10) 0.0283(9) 0.0287(9) -0.0088(7) -0.0099(8) 0.0114(8)
C6 0.0711(16) 0.0322(11) 0.0519(14) -0.0132(10) -0.0215(12) 0.0278(11)
C7 0.0301(9) 0.0241(8) 0.0292(9) 0.0015(7) -0.0066(7) -0.0057(7)
C8 0.0227(8) 0.0361(10) 0.0260(8) -0.0014(7) -0.0037(7) -0.0036(7)

loop_
_atom_type_symbol
_atom_type_description
_atom_type_scat_dispersion_real
_atom_type_scat_dispersion_imag
_atom_type_scat_source
C C 0.0033 0.0016 'International Tables Vol C Tables 4.2.6.8 and 6.1.1.4'
H H 0.0000 0.0000 'International Tables Vol C Tables 4.2.6.8 and 6.1.1.4'
N N 0.0061 0.0033 'International Tables Vol C Tables 4.2.6.8 and 6.1.1.4'
O O 0.0106 0.0060 'International Tables Vol C Tables 4.2.6.8 and 6.1.1.4'
V V 0.3005 0.5294 'International Tables Vol C Tables 4.2.6.8 and 6.1.1.4'

loop_
_geom_angle_atom_site_label_1
_geom_angle_atom_site_label_2
_geom_angle_atom_site_label_3
_geom_angle
_geom_angle_site_symmetry_1
_geom_angle_site_symmetry_3
O1 V1 O11 104.09(5) . .
O1 V1 O23 103.87(5) . .
O11 V1 O23 152.02(5) . .
O1 V1 O3 102.13(5) . .
O11 V1 O3 84.02(4) . .
O23 V1 O3 89.09(4) . .
O1 V1 N12 96.36(5) . .
O11 V1 N12 88.37(4) . .
O23 V1 N12 89.64(4) . .
O3 V1 N12 161.23(4) . .
O1 V1 O53 171.92(5) . .
O11 V1 O53 74.66(4) . .
O23 V1 O53 77.50(4) . .
O3 V1 O53 69.85(4) . .
N12 V1 O53 91.60(4) . .
C11 O11 V1 129.17(9) . .
O11 C11 C12 118.78(13) . .
O11 C11 C16 124.09(13) . .
C12 C11 C16 117.14(13) . .
C13 C12 C11 121.26(14) . .
C13 C12 H12 119.4 . .
C11 C12 H12 119.4 . .
C12 C13 C14 122.24(14) . .
C12 C13 H13 118.9 . .
C14 C13 H13 118.9 . .
C15 C14 C13 117.22(14) . .
C15 C14 C141 122.64(14) . .
C13 C14 C141 120.12(14) . .
C14 C141 H142 109.5 . .
C14 C141 H141 109.5 . .
H142 C141 H141 109.5 . .
C14 C141 H143 109.5 . .
H142 C141 H143 109.5 . .
H141 C141 H143 109.5 . .
C14 C15 C16 122.26(14) . .
C14 C15 H15 118.9 . .
C16 C15 H15 118.9 . .
N11 C16 C15 112.98(13) . .
N11 C16 C11 127.31(13) . .
C15 C16 C11 119.71(13) . .
N12 N11 C16 121.93(12) . .
N11 N12 C17 111.44(11) . .
N11 N12 V1 128.65(9) . .
C17 N12 V1 119.34(9) . .
C22 C17 C18 119.68(13) . .
C22 C17 N12 119.54(12) . .
C18 C17 N12 120.77(12) . .
C19 C18 C17 118.47(13) . .
C19 C18 C23 116.09(13) . .
C17 C18 C23 125.43(13) . .
C20 C19 C18 121.58(14) . .
C20 C19 H19 119.2 . .
C18 C19 H19 119.2 . .
C19 C20 C21 119.49(14) . .
C19 C20 H20 120.3 . .
C21 C20 H20 120.3 . .
C22 C21 C20 120.01(14) . .
C22 C21 H21 120.0 . .
C20 C21 H21 120.0 . .
C21 C22 C17 120.75(13) . .
C21 C22 H22 119.6 . .
C17 C22 H22 119.6 . .
O24 C23 O23 121.80(14) . .
O24 C23 C18 118.16(13) . .
O23 C23 C18 119.90(12) . .
C23 O23 V1 130.95(9) . .
O2 V2 O41 110.02(5) . .
O2 V2 O53 109.86(5) . .
O41 V2 O53 140.12(5) . .
O2 V2 O3 104.72(5) . .
O41 V2 O3 90.49(4) . .
O53 V2 O3 79.41(4) . .
O2 V2 N42 99.08(5) . .
O41 V2 N42 87.67(5) . .
O53 V2 N42 86.27(5) . .
O3 V2 N42 155.25(5) . .
C41 O41 V2 130.22(10) . .
O41 C41 C42 119.54(13) . .
O41 C41 C46 123.48(13) . .
C42 C41 C46 116.97(13) . .
C43 C42 C41 121.42(14) . .
C43 C42 H42 119.3 . .
C41 C42 H42 119.3 . .
C42 C43 C44 121.86(14) . .
C42 C43 H43 119.1 . .
C44 C43 H43 119.1 . .
C45 C44 C43 117.57(14) . .
C45 C44 C441 121.55(14) . .
C43 C44 C441 120.88(14) . .
C44 C441 H441 109.5 . .
C44 C441 H442 109.5 . .
H441 C441 H442 109.5 . .
C44 C441 H443 109.5 . .
H441 C441 H443 109.5 . .
H442 C441 H443 109.5 . .
C44 C45 C46 122.17(14) . .
C44 C45 H45 118.9 . .
C46 C45 H45 118.9 . .
N41 C46 C45 113.05(13) . .
N41 C46 C41 127.14(13) . .
C45 C46 C41 119.79(13) . .
N42 N41 C46 121.67(12) . .
N41 N42 C47 111.23(12) . .
N41 N42 V2 128.68(10) . .
C47 N42 V2 119.28(9) . .
C48 C47 C52 119.58(13) . .
C48 C47 N42 119.14(13) . .
C52 C47 N42 121.28(13) . .
C49 C48 C47 120.58(14) . .
C49 C48 H48 119.7 . .
C47 C48 H48 119.7 . .
C48 C49 C50 120.30(14) . .
C48 C49 H49 119.9 . .
C50 C49 H49 119.9 . .
C51 C50 C49 119.39(14) . .
C51 C50 H50 120.3 . .
C49 C50 H50 120.3 . .
C50 C51 C52 121.53(14) . .
C50 C51 H51 119.2 . .
C52 C51 H51 119.2 . .
C51 C52 C47 118.61(13) . .
C51 C52 C53 116.10(13) . .
C47 C52 C53 125.25(13) . .
O54 C53 O53 121.72(13) . .
O54 C53 C52 121.00(13) . .
O53 C53 C52 117.25(12) . .
C53 O53 V2 134.73(9) . .
C53 O53 V1 126.79(9) . .
V2 O53 V1 93.82(4) . .
C31 O3 V2 122.83(9) . .
C31 O3 V1 120.84(9) . .
V2 O3 V1 104.05(4) . .
O3 C31 C32 110.70(12) . .
O3 C31 H311 109.5 . .
C32 C31 H311 109.5 . .
O3 C31 H312 109.5 . .
C32 C31 H312 109.5 . .
H311 C31 H312 108.1 . .
C31 C32 H313 109.5 . .
C31 C32 H314 109.5 . .
H313 C32 H314 109.5 . .
C31 C32 H315 109.5 . .
H313 C32 H315 109.5 . .
H314 C32 H315 109.5 . .
C5 N1 C7 111.23(14) . .
C5 N1 C3 114.35(13) . .
C7 N1 C3 111.99(13) . .
C5 N1 H1 106.2 . .
C7 N1 H1 106.2 . .
C3 N1 H1 106.2 . .
N1 C3 C4 112.83(14) . .
N1 C3 H31 109.0 . .
C4 C3 H31 109.0 . .
N1 C3 H32 109.0 . .
C4 C3 H32 109.0 . .
H31 C3 H32 107.8 . .
C3 C4 H33 109.5 . .
C3 C4 H34 109.5 . .
H33 C4 H34 109.5 . .
C3 C4 H35 109.5 . .
H33 C4 H35 109.5 . .
H34 C4 H35 109.5 . .
N1 C5 C6 113.48(16) . .
N1 C5 H53 108.9 . .
C6 C5 H53 108.9 . .
N1 C5 H54 108.9 . .
C6 C5 H54 108.9 . .
H53 C5 H54 107.7 . .
C5 C6 H61 109.5 . .
C5 C6 H62 109.5 . .
H61 C6 H62 109.5 . .
C5 C6 H63 109.5 . .
H61 C6 H63 109.5 . .
H62 C6 H63 109.5 . .
N1 C7 C8 112.10(14) . .
N1 C7 H71 109.2 . .
C8 C7 H71 109.2 . .
N1 C7 H72 109.2 . .
C8 C7 H72 109.2 . .
H71 C7 H72 107.9 . .
C7 C8 H81 109.5 . .
C7 C8 H82 109.5 . .
H81 C8 H82 109.5 . .
C7 C8 H83 109.5 . .
H81 C8 H83 109.5 . .
H82 C8 H83 109.5 . .

loop_
_geom_bond_atom_site_label_1
_geom_bond_atom_site_label_2
_geom_bond_distance
_geom_bond_site_symmetry_2
V1 O1 1.5944(11) .
V1 O11 1.9451(11) .
V1 O23 1.9697(10) .
V1 O3 2.0231(10) .
V1 N12 2.0963(12) .
V1 O53 2.3440(11) .
O11 C11 1.3089(18) .
C11 C12 1.412(2) .
C11 C16 1.421(2) .
C12 C13 1.376(2) .
C12 H12 0.9500 .
C13 C14 1.406(2) .
C13 H13 0.9500 .
C14 C15 1.375(2) .
C14 C141 1.508(2) .
C141 H142 0.9800 .
C141 H141 0.9800 .
C141 H143 0.9800 .
C15 C16 1.418(2) .
C15 H15 0.9500 .
C16 N11 1.3838(18) .
N11 N12 1.2745(17) .
N12 C17 1.4443(17) .
C17 C22 1.393(2) .
C17 C18 1.4047(19) .
C18 C19 1.398(2) .
C18 C23 1.500(2) .
C19 C20 1.383(2) .
C19 H19 0.9500 .
C20 C21 1.387(2) .
C20 H20 0.9500 .
C21 C22 1.387(2) .
C21 H21 0.9500 .
C22 H22 0.9500 .
C23 O24 1.2457(18) .
C23 O23 1.2718(18) .
V2 O2 1.5972(11) .
V2 O41 1.9217(10) .
V2 O53 1.9587(10) .
V2 O3 1.9766(10) .
V2 N42 2.0886(12) .
O41 C41 1.3075(17) .
C41 C42 1.414(2) .
C41 C46 1.422(2) .
C42 C43 1.374(2) .
C42 H42 0.9500 .
C43 C44 1.411(2) .
C43 H43 0.9500 .
C44 C45 1.369(2) .
C44 C441 1.507(2) .
C441 H441 0.9800 .
C441 H442 0.9800 .
C441 H443 0.9800 .
C45 C46 1.420(2) .
C45 H45 0.9500 .
C46 N41 1.3688(19) .
N41 N42 1.2840(17) .
N42 C47 1.4438(18) .
C47 C48 1.400(2) .
C47 C52 1.408(2) .
C48 C49 1.383(2) .
C48 H48 0.9500 .
C49 C50 1.393(2) .
C49 H49 0.9500 .
C50 C51 1.383(2) .
C50 H50 0.9500 .
C51 C52 1.400(2) .
C51 H51 0.9500 .
C52 C53 1.498(2) .
C53 O54 1.2157(18) .
C53 O53 1.3130(17) .
O3 C31 1.4287(17) .
C31 C32 1.517(2) .
C31 H311 0.9900 .
C31 H312 0.9900 .
C32 H313 0.9800 .
C32 H314 0.9800 .
C32 H315 0.9800 .
N1 C5 1.502(2) .
N1 C7 1.503(2) .
N1 C3 1.506(2) .
N1 H1 0.9300 .
C3 C4 1.515(3) .
C3 H31 0.9900 .
C3 H32 0.9900 .
C4 H33 0.9800 .
C4 H34 0.9800 .
C4 H35 0.9800 .
C5 C6 1.516(3) .
C5 H53 0.9900 .
C5 H54 0.9900 .
C6 H61 0.9800 .
C6 H62 0.9800 .
C6 H63 0.9800 .
C7 C8 1.509(3) .
C7 H71 0.9900 .
C7 H72 0.9900 .
C8 H81 0.9800 .
C8 H82 0.9800 .
C8 H83 0.9800 .

loop_
_geom_hbond_atom_site_label_D
_geom_hbond_atom_site_label_H
_geom_hbond_atom_site_label_A
_geom_hbond_distance_DH
_geom_hbond_distance_HA
_geom_hbond_distance_DA
_geom_hbond_angle_DHA
_geom_hbond_site_symmetry_A
N1 H1 O24 0.93 1.82 2.7511(17) 173.8 1_655
